data_8104570
loop_
_publ_author_name
'Yang, Fei'
'Liu, Pengju'
'Guo, Libing'
'Xian, Dong'

_publ_section_title
;
 The crystal structure of bis(benzoato-\k2
 O,O&#x2032;)-(2,9-dimethyl-1,10-phenanthroline-\k2
 N,N&#x2032;)-copper(II), C28H22CuN2O4
;
_journal_issue 6
_journal_name_full 'Zeitschrift f\"ur Kristallographie - New Crystal Structures'
_journal_page_first 1219
_journal_page_last 1221
_journal_paper_doi 10.1515/ncrs-2021-0283
_journal_volume 236
_journal_year 2021
_chemical_formula_moiety 'C14 H11 Cu0.5 N O2'
_chemical_formula_sum 'C14 H11 Cu0.5 N O2'
_chemical_formula_weight 257.01
_space_group_crystal_system monoclinic
_space_group_IT_number 15
_space_group_name_Hall '-C 2yc'
_space_group_name_H-M_alt 'C 1 2/c 1'
_atom_sites_solution_hydrogens geom
_atom_sites_solution_primary dual
_cell_angle_alpha 90
_cell_angle_beta 90.580(2)
_cell_angle_gamma 90
_cell_formula_units_Z 8
_cell_length_a 17.2971(3)
_cell_length_b 14.4409(3)
_cell_length_c 9.5617(2)
_cell_measurement_reflns_used 3371
_cell_measurement_temperature 293
_cell_measurement_theta_max 71.3380
_cell_measurement_theta_min 6.0750
_cell_volume 2388.25(8)
_computing_cell_refinement 'SAINT v7.60A (Bruker, 2009) [1]'
_computing_data_collection 'Bruker APEX2'
_computing_data_reduction 'SAINT v7.60A (Bruker, 2009) [1]'
_computing_molecular_graphics 'Diamond 3.2i [2]'
_computing_publication_material 'Olex2 (Dolomanov et al., 2009) [3]'
_computing_structure_refinement 'SHELXL 2018/3 (Sheldrick, 2018) [4]'
_computing_structure_solution 'SHELXS  (Sheldrick, 2018) [5]'
_diffrn_ambient_temperature 293
_diffrn_detector 'CCD plate'
_diffrn_detector_area_resol_mean 8.0521
_diffrn_detector_type EosS2
_diffrn_measured_fraction_theta_full 0.998
_diffrn_measured_fraction_theta_max 0.975
_diffrn_measurement_details
;
List of Runs (angles in degrees, time in seconds):

  # Type    Start    End  Width  t~exp~   \w     \q     \k     \f   Frames
--------------------------------------------------------------------------
  1  \w    -76.00  18.00   1.00    1.00    --  -35.62 101.00  55.00   94
  2  \w      4.00  76.00   1.00    1.00    --   35.62-101.00 -48.00   72
  3  \w     37.00 110.00   1.00    3.26    --  107.12-101.00 -48.00   73
  4  \w    101.00 177.00   1.00    3.26    --  107.12 101.00  55.00   76
  5  \w   -105.00 -17.00   1.00    1.00    --  -35.62 -38.00-150.00   88
  6  \w   -107.00 -36.00   1.00    1.00    --  -35.62-178.00 120.00   71
  7  \w     59.00 107.00   1.00    1.00    --   35.62-178.00-120.00   48
  8  \w     59.00  85.00   1.00    3.26    --  107.12 -95.00-120.00   26
  9  \w     97.00 173.00   1.00    3.26    --  107.12  61.00  90.00   76
 10  \w    149.00 176.00   1.00    3.26    --  107.12 111.00 -30.00   27
 11  \w    102.00 131.00   1.00    3.26    --  107.12 111.00 -30.00   29
 12  \w     42.00  82.00   1.00    3.26    --  107.12 -95.00  60.00   40
 13  \w     43.00 101.00   1.00    3.26    --  107.12 -61.00 -60.00   58
 14  \w     81.00 175.00   1.00    3.26    --  107.12  77.00-150.00   94
 15  \w     43.00 123.00   1.00    3.26    --  107.12 -61.00  90.00   80
;
_diffrn_measurement_device 'four-circle diffractometer'
_diffrn_measurement_device_type 'SuperNova, Dual, Cu at home/near, EosS2'
_diffrn_measurement_method '\w scans'
_diffrn_orient_matrix_type 'CrysAlisPro convention (1999,Acta A55,543-557)'
_diffrn_orient_matrix_UB_11 0.0253489000
_diffrn_orient_matrix_UB_12 -0.1016017000
_diffrn_orient_matrix_UB_13 -0.0177142000
_diffrn_orient_matrix_UB_21 -0.0476144000
_diffrn_orient_matrix_UB_22 -0.0063542000
_diffrn_orient_matrix_UB_23 -0.1367664000
_diffrn_orient_matrix_UB_31 0.0708494000
_diffrn_orient_matrix_UB_32 0.0320180000
_diffrn_orient_matrix_UB_33 -0.0833044000
_diffrn_radiation_monochromator mirror
_diffrn_radiation_probe x-ray
_diffrn_radiation_type 'Cu K\a'
_diffrn_radiation_wavelength 1.54184
_diffrn_reflns_av_R_equivalents 0.0172
_diffrn_reflns_av_unetI/netI 0.0200
_diffrn_reflns_Laue_measured_fraction_full 0.998
_diffrn_reflns_Laue_measured_fraction_max 0.975
_diffrn_reflns_limit_h_max 21
_diffrn_reflns_limit_h_min -14
_diffrn_reflns_limit_k_max 17
_diffrn_reflns_limit_k_min -16
_diffrn_reflns_limit_l_max 11
_diffrn_reflns_limit_l_min -11
_diffrn_reflns_number 5189
_diffrn_reflns_point_group_measured_fraction_full 0.998
_diffrn_reflns_point_group_measured_fraction_max 0.975
_diffrn_reflns_theta_full 67.684
_diffrn_reflns_theta_max 71.428
_diffrn_reflns_theta_min 3.988
_diffrn_source 'micro-focus sealed X-ray tube'
_diffrn_source_type 'SuperNova (Cu) X-ray Source'
_exptl_absorpt_coefficient_mu 1.602
_exptl_absorpt_correction_T_max 1.00000
_exptl_absorpt_correction_T_min 0.83378
_exptl_absorpt_correction_type multi-scan
_exptl_absorpt_process_details
;
CrysAlisPro 1.171.40.53 (Rigaku Oxford Diffraction, 2019)
Empirical absorption correction using spherical harmonics,
 implemented in SCALE3 ABSPACK scaling algorithm.
;
_exptl_crystal_colour blue
_exptl_crystal_colour_primary blue
_exptl_crystal_density_diffrn 1.430
_exptl_crystal_description block
_exptl_crystal_F_000 1060
_exptl_crystal_size_max 0.24
_exptl_crystal_size_mid 0.23
_exptl_crystal_size_min 0.21
_refine_diff_density_max 0.213
_refine_diff_density_min -1.074
_refine_diff_density_rms 0.091
_refine_ls_extinction_coef .
_refine_ls_extinction_method none
_refine_ls_goodness_of_fit_ref 1.083
_refine_ls_hydrogen_treatment constr
_refine_ls_matrix_type full
_refine_ls_number_parameters 160
_refine_ls_number_reflns 2261
_refine_ls_number_restraints 0
_refine_ls_restrained_S_all 1.083
_refine_ls_R_factor_all 0.0567
_refine_ls_R_factor_gt 0.0536
_refine_ls_shift/su_max 0.000
_refine_ls_shift/su_mean 0.000
_refine_ls_structure_factor_coef Fsqd
_refine_ls_weighting_details 'w=1/[\s^2^(Fo^2^)+(0.0736P)^2^+2.4066P] where P=(Fo^2^+2Fc^2^)/3'
_refine_ls_weighting_scheme calc
_refine_ls_wR_factor_gt 0.1365
_refine_ls_wR_factor_ref 0.1406
_reflns_Friedel_coverage 0.000
_reflns_Friedel_fraction_full .
_reflns_Friedel_fraction_max .
_reflns_number_gt 2084
_reflns_number_total 2261
_reflns_threshold_expression 'I > 2\s(I)'
_cod_data_source_file suppl_j_ncrs-2021-0283_suppl.cif
_cod_data_source_block rmm-20210702
_cod_original_formula_sum 'C14 H11 Cu0.50 N O2'
_cod_database_code 8104570
_chemical_oxdiff_formula 'C1 H1 O1 N1'
_shelx_space_group_comment
;
The symmetry employed for this shelxl refinement is uniquely defined
by the following loop, which should always be used as a source of
symmetry information in preference to the above space-group names.
They are only intended as comments.
;
_reflns_odcompleteness_completeness 99.91
_reflns_odcompleteness_iscentric 1
_reflns_odcompleteness_theta 66.97
_olex2_refinement_description
;
1. Fixed Uiso
 At 1.2 times of:
  All C(H) groups
 At 1.5 times of:
  All C(H,H,H) groups
2.a Aromatic/amide H refined with riding coordinates:
 C2(H2), C3(H3), C4(H4), C5(H5), C6(H6), C10(H10), C11(H11), C14(H14)
2.b Idealised Me refined as rotating group:
 C13(H13A,H13B,H13C)
;
_olex2_submission_special_instructions 'No special instructions were received'
_oxdiff_exptl_absorpt_empirical_details
;
Empirical correction (ABSPACK) includes:
- Absorption correction using spherical harmonics
- Frame scaling
;
_oxdiff_exptl_absorpt_empirical_full_max 1.460
_oxdiff_exptl_absorpt_empirical_full_min 0.802

loop_
_space_group_symop_operation_xyz
'x, y, z'
'-x, y, -z+1/2'
'x+1/2, y+1/2, z'
'-x+1/2, y+1/2, -z+1/2'
'-x, -y, -z'
'x, -y, z-1/2'
'-x+1/2, -y+1/2, -z'
'x+1/2, -y+1/2, z-1/2'

loop_
_atom_site_label
_atom_site_type_symbol
_atom_site_fract_x
_atom_site_fract_y
_atom_site_fract_z
_atom_site_U_iso_or_equiv
_atom_site_adp_type
_atom_site_occupancy
_atom_site_site_symmetry_order
_atom_site_calc_flag
_atom_site_refinement_flags_posn
_atom_site_refinement_flags_adp
_atom_site_refinement_flags_occupancy
_atom_site_disorder_assembly
_atom_site_disorder_group
Cu1 Cu 0.5000 0.26335(4) 0.7500 0.0649(3) Uani 1 2 d S T P . .
O1 O 0.62345(13) 0.25848(14) 0.6096(2) 0.0696(6) Uani 1 1 d . . . . .
O2 O 0.51926(10) 0.17467(15) 0.60237(19) 0.0625(5) Uani 1 1 d . . . . .
N1 N 0.55255(10) 0.36993(14) 0.85393(18) 0.0422(4) Uani 1 1 d . . . . .
C1 C 0.61861(13) 0.13741(16) 0.4426(2) 0.0433(5) Uani 1 1 d . . . . .
C2 C 0.69016(14) 0.1566(2) 0.3892(3) 0.0549(6) Uani 1 1 d . . . . .
H2 H 0.7182 0.2067 0.4240 0.066 Uiso 1 1 calc R U . . .
C3 C 0.72118(16) 0.1027(2) 0.2846(3) 0.0659(8) Uani 1 1 d . . . . .
H3 H 0.7697 0.1169 0.2492 0.079 Uiso 1 1 calc R U . . .
C4 C 0.6813(2) 0.0293(3) 0.2333(4) 0.0778(9) Uani 1 1 d . . . . .
H4 H 0.7022 -0.0073 0.1631 0.093 Uiso 1 1 calc R U . . .
C5 C 0.6099(3) 0.0094(3) 0.2857(5) 0.1088(17) Uani 1 1 d . . . . .
H5 H 0.5823 -0.0410 0.2511 0.131 Uiso 1 1 calc R U . . .
C6 C 0.5784(2) 0.0638(3) 0.3899(4) 0.0861(12) Uani 1 1 d . . . . .
H6 H 0.5295 0.0501 0.4241 0.103 Uiso 1 1 calc R U . . .
C7 C 0.58647(13) 0.19482(17) 0.5588(2) 0.0459(5) Uani 1 1 d . . . . .
C8 C 0.52918(12) 0.45348(16) 0.8047(2) 0.0406(5) Uani 1 1 d . . . . .
C9 C 0.55809(14) 0.53758(18) 0.8547(2) 0.0485(5) Uani 1 1 d . . . . .
C10 C 0.61643(15) 0.5328(2) 0.9587(3) 0.0564(6) Uani 1 1 d . . . . .
H10 H 0.6379 0.5868 0.9953 0.068 Uiso 1 1 calc R U . . .
C11 C 0.64104(14) 0.4488(2) 1.0048(3) 0.0577(7) Uani 1 1 d . . . . .
H11 H 0.6801 0.4456 1.0722 0.069 Uiso 1 1 calc R U . . .
C12 C 0.60824(13) 0.36659(19) 0.9520(2) 0.0496(6) Uani 1 1 d . . . . .
C13 C 0.63521(18) 0.2736(2) 1.0009(3) 0.0699(8) Uani 1 1 d . . . . .
H13A H 0.5916 0.2375 1.0297 0.105 Uiso 1 1 calc R U . . .
H13B H 0.6704 0.2810 1.0784 0.105 Uiso 1 1 calc R U . . .
H13C H 0.6610 0.2424 0.9259 0.105 Uiso 1 1 calc R U . . .
C14 C 0.52833(17) 0.62223(19) 0.8001(3) 0.0590(7) Uani 1 1 d . . . . .
H14 H 0.5478 0.6782 0.8331 0.071 Uiso 1 1 calc R U . . .

loop_
_atom_site_aniso_label
_atom_site_aniso_U_11
_atom_site_aniso_U_22
_atom_site_aniso_U_33
_atom_site_aniso_U_23
_atom_site_aniso_U_13
_atom_site_aniso_U_12
Cu1 0.1044(5) 0.0451(3) 0.0451(3) 0.000 -0.0125(3) 0.000
O1 0.0697(12) 0.0647(12) 0.0750(14) -0.0256(10) 0.0222(10) -0.0093(10)
O2 0.0525(9) 0.0780(13) 0.0572(10) -0.0078(9) 0.0184(8) -0.0060(9)
N1 0.0405(9) 0.0500(11) 0.0360(9) -0.0018(8) 0.0033(7) 0.0015(8)
C1 0.0460(11) 0.0434(12) 0.0407(11) 0.0032(9) 0.0043(9) -0.0008(9)
C2 0.0470(12) 0.0605(15) 0.0574(14) -0.0131(12) 0.0079(10) -0.0108(11)
C3 0.0491(13) 0.088(2) 0.0609(15) -0.0181(15) 0.0125(11) -0.0018(13)
C4 0.0733(18) 0.087(2) 0.0734(19) -0.0365(18) 0.0116(15) 0.0012(16)
C5 0.107(3) 0.099(3) 0.122(3) -0.065(3) 0.034(3) -0.044(2)
C6 0.0757(19) 0.090(2) 0.093(2) -0.0342(19) 0.0346(18) -0.0402(18)
C7 0.0474(11) 0.0490(13) 0.0415(11) 0.0082(10) 0.0078(9) 0.0048(10)
C8 0.0409(10) 0.0506(12) 0.0305(10) -0.0023(8) 0.0089(8) -0.0004(9)
C9 0.0553(13) 0.0551(14) 0.0353(11) -0.0074(9) 0.0134(9) -0.0056(10)
C10 0.0573(14) 0.0668(16) 0.0451(13) -0.0159(12) 0.0075(11) -0.0118(12)
C11 0.0458(12) 0.083(2) 0.0445(12) -0.0138(12) -0.0009(10) -0.0010(12)
C12 0.0411(11) 0.0671(16) 0.0404(11) -0.0050(11) 0.0022(9) 0.0053(10)
C13 0.0606(16) 0.079(2) 0.0699(19) 0.0010(15) -0.0160(14) 0.0188(14)
C14 0.0822(18) 0.0474(13) 0.0477(13) -0.0052(10) 0.0158(12) -0.0067(12)

loop_
_atom_type_symbol
_atom_type_description
_atom_type_scat_dispersion_real
_atom_type_scat_dispersion_imag
_atom_type_scat_source
C C 0.0181 0.0091 'International Tables Vol C Tables 4.2.6.8 and 6.1.1.4'
H H 0.0000 0.0000 'International Tables Vol C Tables 4.2.6.8 and 6.1.1.4'
Cu Cu -1.9646 0.5888 'International Tables Vol C Tables 4.2.6.8 and 6.1.1.4'
N N 0.0311 0.0180 'International Tables Vol C Tables 4.2.6.8 and 6.1.1.4'
O O 0.0492 0.0322 'International Tables Vol C Tables 4.2.6.8 and 6.1.1.4'

loop_
_geom_angle_atom_site_label_1
_geom_angle_atom_site_label_2
_geom_angle_atom_site_label_3
_geom_angle
_geom_angle_site_symmetry_1
_geom_angle_site_symmetry_3
O2 Cu1 O2 97.24(13) . 2_656
O2 Cu1 N1 140.75(7) . .
O2 Cu1 N1 102.87(8) 2_656 .
O2 Cu1 N1 102.87(8) . 2_656
O2 Cu1 N1 140.75(7) 2_656 2_656
N1 Cu1 N1 82.09(11) . 2_656
C7 O2 Cu1 104.58(17) . .
C8 N1 Cu1 111.87(14) . .
C12 N1 Cu1 128.89(17) . .
C12 N1 C8 119.0(2) . .
C2 C1 C7 120.5(2) . .
C6 C1 C2 118.6(2) . .
C6 C1 C7 120.9(2) . .
C1 C2 H2 119.5 . .
C1 C2 C3 121.0(2) . .
C3 C2 H2 119.5 . .
C2 C3 H3 119.9 . .
C4 C3 C2 120.2(3) . .
C4 C3 H3 119.9 . .
C3 C4 H4 120.3 . .
C3 C4 C5 119.3(3) . .
C5 C4 H4 120.3 . .
C4 C5 H5 119.7 . .
C4 C5 C6 120.6(3) . .
C6 C5 H5 119.7 . .
C1 C6 C5 120.3(3) . .
C1 C6 H6 119.9 . .
C5 C6 H6 119.9 . .
O1 C7 O2 121.3(2) . .
O1 C7 C1 121.1(2) . .
O2 C7 C1 117.6(2) . .
N1 C8 C8 117.04(12) . 2_656
N1 C8 C9 123.5(2) . .
C9 C8 C8 119.50(14) . 2_656
C8 C9 C10 116.7(2) . .
C8 C9 C14 119.6(2) . .
C10 C9 C14 123.6(2) . .
C9 C10 H10 120.3 . .
C11 C10 C9 119.5(2) . .
C11 C10 H10 120.3 . .
C10 C11 H11 119.5 . .
C10 C11 C12 120.9(2) . .
C12 C11 H11 119.5 . .
N1 C12 C11 120.4(2) . .
N1 C12 C13 118.1(2) . .
C11 C12 C13 121.5(2) . .
C12 C13 H13A 109.5 . .
C12 C13 H13B 109.5 . .
C12 C13 H13C 109.5 . .
H13A C13 H13B 109.5 . .
H13A C13 H13C 109.5 . .
H13B C13 H13C 109.5 . .
C9 C14 H14 119.6 . .
C14 C14 C9 120.82(15) 2_656 .
C14 C14 H14 119.6 2_656 .

loop_
_geom_bond_atom_site_label_1
_geom_bond_atom_site_label_2
_geom_bond_distance
_geom_bond_site_symmetry_2
Cu1 O2 1.937(2) .
Cu1 O2 1.937(2) 2_656
Cu1 N1 2.0408(19) 2_656
Cu1 N1 2.0407(19) .
O1 C7 1.218(3) .
O2 C7 1.273(3) .
N1 C8 1.355(3) .
N1 C12 1.338(3) .
C1 C2 1.372(3) .
C1 C6 1.364(4) .
C1 C7 1.498(3) .
C2 H2 0.9300 .
C2 C3 1.380(4) .
C3 H3 0.9300 .
C3 C4 1.355(5) .
C4 H4 0.9300 .
C4 C5 1.367(5) .
C5 H5 0.9300 .
C5 C6 1.385(5) .
C6 H6 0.9300 .
C8 C8 1.447(4) 2_656
C8 C9 1.396(3) .
C9 C10 1.411(4) .
C9 C14 1.424(4) .
C10 H10 0.9300 .
C10 C11 1.358(4) .
C11 H11 0.9300 .
C11 C12 1.407(4) .
C12 C13 1.495(4) .
C13 H13A 0.9600 .
C13 H13B 0.9600 .
C13 H13C 0.9600 .
C14 C14 1.363(6) 2_656
C14 H14 0.9300 .

loop_
_geom_torsion_atom_site_label_1
_geom_torsion_atom_site_label_2
_geom_torsion_atom_site_label_3
_geom_torsion_atom_site_label_4
_geom_torsion
_geom_torsion_site_symmetry_1
_geom_torsion_site_symmetry_2
_geom_torsion_site_symmetry_3
_geom_torsion_site_symmetry_4
Cu1 O2 C7 O1 -0.2(3) . . . .
Cu1 O2 C7 C1 179.84(16) . . . .
Cu1 N1 C8 C8 2.5(3) . . . 2_656
Cu1 N1 C8 C9 -177.90(16) . . . .
Cu1 N1 C12 C11 175.55(16) . . . .
Cu1 N1 C12 C13 -3.2(3) . . . .
N1 C8 C9 C10 2.1(3) . . . .
N1 C8 C9 C14 -177.9(2) . . . .
C1 C2 C3 C4 -0.3(5) . . . .
C2 C1 C6 C5 0.7(6) . . . .
C2 C1 C7 O1 -1.2(4) . . . .
C2 C1 C7 O2 178.8(2) . . . .
C2 C3 C4 C5 0.3(6) . . . .
C3 C4 C5 C6 0.2(8) . . . .
C4 C5 C6 C1 -0.7(8) . . . .
C6 C1 C2 C3 -0.1(5) . . . .
C6 C1 C7 O1 177.3(3) . . . .
C6 C1 C7 O2 -2.7(4) . . . .
C7 C1 C2 C3 178.3(3) . . . .
C7 C1 C6 C5 -177.8(4) . . . .
C8 N1 C12 C11 1.1(3) . . . .
C8 N1 C12 C13 -177.7(2) . . . .
C8 C8 C9 C10 -178.3(2) 2_656 . . .
C8 C8 C9 C14 1.7(4) 2_656 . . .
C8 C9 C10 C11 -0.3(3) . . . .
C8 C9 C14 C14 0.3(4) . . . 2_656
C9 C10 C11 C12 -1.1(4) . . . .
C10 C9 C14 C14 -179.8(3) . . . 2_656
C10 C11 C12 N1 0.7(4) . . . .
C10 C11 C12 C13 179.5(2) . . . .
C12 N1 C8 C8 177.8(2) . . . 2_656
C12 N1 C8 C9 -2.5(3) . . . .
C14 C9 C10 C11 179.8(2) . . . .
